data_7029149
loop_
_publ_author_name
'Shekar, Sukesh'
'Brown, Seth N.'

_publ_section_title
;
 Mixed amidophenolate-catecholates of molybdenum(vi).
;
_journal_issue 9
_journal_name_full 'Dalton transactions (Cambridge, England : 2003)'
_journal_page_first 3601
_journal_page_last 3611
_journal_paper_doi 10.1039/c3dt53496k
_journal_volume 43
_journal_year 2014
_chemical_formula_moiety 'C62 H84 Mo N2 O4, 1.5 (C6 H6)'
_chemical_formula_sum 'C71 H93 Mo N2 O4'
_chemical_formula_weight 1134.41
_chemical_name_common '(tBuClip)Mo(3,5-tBu2Cat) . 1.5 C6H6'
_chemical_name_systematic
; 
 (4,4'-Di-tert-butylbiphenyl-2,2'-bis((2-oxy- 
3,5-di-tert-butylphenyl)amido)-(3,5-di-tert-butylphenylcatecholato)-
molybdenum(VI) sesquibenzene solvate 
;
_space_group_IT_number 14
_symmetry_cell_setting monoclinic
_symmetry_space_group_name_Hall '-P 2ybc'
_symmetry_space_group_name_H-M 'P 1 21/c 1'
_atom_sites_solution_hydrogens geom
_atom_sites_solution_primary direct
_atom_sites_solution_secondary difmap
_audit_creation_method SHELXL-97
_cell_angle_alpha 90.00
_cell_angle_beta 100.0270(10)
_cell_angle_gamma 90.00
_cell_formula_units_Z 4
_cell_length_a 9.6883(2)
_cell_length_b 24.4093(5)
_cell_length_c 27.7995(6)
_cell_measurement_reflns_used 9972
_cell_measurement_temperature 100(2)
_cell_measurement_theta_max 69.21
_cell_measurement_theta_min 2.42
_cell_volume 6473.7(2)
_computing_cell_refinement 'APEX2/SAINT (Bruker, 2004)'
_computing_data_collection 'APEX2 (Bruker, 2004)'
_computing_data_reduction 'SAINT/XPREP (Bruker, 2004; Sheldrick, 2003)'
_computing_molecular_graphics 'XP (Sheldrick, 1998)'
_computing_publication_material 'XCIF (Sheldrick, 2001)'
_computing_structure_refinement 'SHELXL-97 (Sheldrick, 2008)'
_computing_structure_solution 'SHELXS-97 (Sheldrick, 2008)'
_diffrn_ambient_temperature 100(2)
_diffrn_detector_area_resol_mean 8.33
_diffrn_measured_fraction_theta_full 0.949
_diffrn_measured_fraction_theta_max 0.949
_diffrn_measurement_device_type 'Bruker APEX-I CCD'
_diffrn_measurement_method '\f and \w scans'
_diffrn_radiation_monochromator graphite
_diffrn_radiation_source 'fine-focus sealed tube'
_diffrn_radiation_type CuK\a
_diffrn_radiation_wavelength 1.54178
_diffrn_reflns_av_R_equivalents 0.0497
_diffrn_reflns_av_sigmaI/netI 0.0395
_diffrn_reflns_limit_h_max 11
_diffrn_reflns_limit_h_min -11
_diffrn_reflns_limit_k_max 29
_diffrn_reflns_limit_k_min -28
_diffrn_reflns_limit_l_max 33
_diffrn_reflns_limit_l_min -33
_diffrn_reflns_number 53342
_diffrn_reflns_theta_full 69.56
_diffrn_reflns_theta_max 69.56
_diffrn_reflns_theta_min 1.61
_exptl_absorpt_coefficient_mu 2.015
_exptl_absorpt_correction_T_max 0.8088
_exptl_absorpt_correction_T_min 0.3025
_exptl_absorpt_correction_type multi-scan
_exptl_absorpt_process_details
; 
Blessing, R. H. (1995) Acta Cryst. A51, 33-38. 
  
Sheldrick, G.M. (2008) SADABS v2008/1. Bruker AXS Inc. 
Madison, WI USA. 
;
_exptl_crystal_colour purple
_exptl_crystal_density_diffrn 1.164
_exptl_crystal_density_method 'not measured'
_exptl_crystal_description rod
_exptl_crystal_F_000 2428
_exptl_crystal_recrystallization_method
;
Crystals were grown from benzene layered with acetonitrile  
;
_exptl_crystal_size_max 0.78
_exptl_crystal_size_mid 0.76
_exptl_crystal_size_min 0.11
_refine_diff_density_max 0.774
_refine_diff_density_min -0.489
_refine_diff_density_rms 0.063
_refine_ls_extinction_method none
_refine_ls_goodness_of_fit_ref 1.030
_refine_ls_hydrogen_treatment constr
_refine_ls_matrix_type full
_refine_ls_number_parameters 724
_refine_ls_number_reflns 11671
_refine_ls_number_restraints 0
_refine_ls_restrained_S_all 1.030
_refine_ls_R_factor_all 0.0450
_refine_ls_R_factor_gt 0.0389
_refine_ls_shift/su_max 0.001
_refine_ls_shift/su_mean 0.000
_refine_ls_structure_factor_coef Fsqd
_refine_ls_weighting_details 'calc w=1/[\s^2^(Fo^2^)+(0.0530P)^2^+4.5950P] where P=(Fo^2^+2Fc^2^)/3'
_refine_ls_weighting_scheme calc
_refine_ls_wR_factor_gt 0.0958
_refine_ls_wR_factor_ref 0.1000
_reflns_number_gt 10611
_reflns_number_total 11671
_reflns_threshold_expression >2sigma(I)
_cod_data_source_file c3dt53496k.txt
_cod_data_source_block ss150b
_cod_depositor_comments
;
The following automatic conversions were performed:

'_symmetry_cell_setting' value 'Monoclinic' changed to 'monoclinic'
according to
/usr/data/users/saulius/automatic-downloads/current/RSC/lib/dictionaries/cif_core.dic
dictionary named 'cif_core.dic' version 2.4.2 from 2011-04-26.

Automatic conversion script
Id: cif_fix_values 2281 2013-09-26 08:29:07Z andrius 
;
_cod_original_sg_symbol_H-M P2(1)/c
_cod_database_code 7029149

loop_
_symmetry_equiv_pos_as_xyz
'x, y, z'
'-x, y+1/2, -z+1/2'
'-x, -y, -z'
'x, -y-1/2, z-1/2'

loop_
_atom_site_label
_atom_site_type_symbol
_atom_site_fract_x
_atom_site_fract_y
_atom_site_fract_z
_atom_site_U_iso_or_equiv
_atom_site_adp_type
_atom_site_occupancy
_atom_site_symmetry_multiplicity
_atom_site_calc_flag
_atom_site_refinement_flags
_atom_site_disorder_assembly
_atom_site_disorder_group
Mo Mo 0.48614(2) 0.436686(8) 0.772496(7) 0.01375(6) Uani 1 1 d . . .
O1 O 0.40650(19) 0.39716(7) 0.82422(6) 0.0151(4) Uani 1 1 d . . .
N1 N 0.6317(2) 0.38429(8) 0.80072(7) 0.0155(4) Uani 1 1 d . . .
N2 N 0.6095(2) 0.49667(8) 0.80291(7) 0.0146(4) Uani 1 1 d . . .
O2 O 0.33979(19) 0.49223(7) 0.77926(6) 0.0178(4) Uani 1 1 d . . .
O3 O 0.3807(2) 0.38509(7) 0.72178(6) 0.0211(4) Uani 1 1 d . . .
O4 O 0.53005(19) 0.46488(7) 0.71130(6) 0.0153(4) Uani 1 1 d . . .
C11 C 0.6162(3) 0.35107(10) 0.83911(9) 0.0149(5) Uani 1 1 d . . .
C12 C 0.4820(3) 0.35895(9) 0.85076(8) 0.0135(5) Uani 1 1 d . . .
C13 C 0.4358(3) 0.32583(10) 0.88672(8) 0.0153(5) Uani 1 1 d . . .
C14 C 0.5318(3) 0.28710(10) 0.90893(9) 0.0167(5) Uani 1 1 d . . .
H14A H 0.5038 0.2642 0.9331 0.020 Uiso 1 1 calc R . .
C15 C 0.6679(3) 0.27942(10) 0.89810(9) 0.0174(5) Uani 1 1 d . . .
C16 C 0.7106(3) 0.31213(10) 0.86285(9) 0.0161(5) Uani 1 1 d . . .
H16A H 0.8016 0.3083 0.8549 0.019 Uiso 1 1 calc R . .
C17 C 0.2904(3) 0.33416(10) 0.89942(9) 0.0167(5) Uani 1 1 d . . .
C18 C 0.7612(3) 0.23429(11) 0.92511(10) 0.0205(6) Uani 1 1 d . . .
C21 C 0.8537(3) 0.42326(10) 0.78730(9) 0.0169(5) Uani 1 1 d . . .
C22 C 0.7484(3) 0.38362(10) 0.77560(9) 0.0163(5) Uani 1 1 d . . .
C23 C 0.7484(3) 0.34625(10) 0.73779(9) 0.0195(5) Uani 1 1 d . . .
H23A H 0.6744 0.3203 0.7308 0.023 Uiso 1 1 calc R . .
C24 C 0.8548(3) 0.34623(11) 0.71003(10) 0.0207(6) Uani 1 1 d . A .
C25 C 0.9637(3) 0.38420(11) 0.72291(10) 0.0220(6) Uani 1 1 d . . .
H25A H 1.0399 0.3843 0.7055 0.026 Uiso 1 1 calc R . .
C26 C 0.9627(3) 0.42151(11) 0.76035(9) 0.0199(6) Uani 1 1 d . . .
H26A H 1.0383 0.4466 0.7680 0.024 Uiso 1 1 calc R . .
C27 C 0.8504(3) 0.30656(13) 0.66674(11) 0.0294(7) Uani 1 1 d . . .
C31 C 0.8558(3) 0.46440(10) 0.82680(9) 0.0164(5) Uani 1 1 d . . .
C32 C 0.7431(3) 0.49857(10) 0.83337(9) 0.0155(5) Uani 1 1 d . . .
C33 C 0.7633(3) 0.53862(10) 0.87043(9) 0.0173(5) Uani 1 1 d . . .
H33A H 0.6858 0.5606 0.8750 0.021 Uiso 1 1 calc R . .
C34 C 0.8911(3) 0.54731(11) 0.90039(9) 0.0185(5) Uani 1 1 d . . .
C35 C 1.0021(3) 0.51285(11) 0.89389(9) 0.0202(6) Uani 1 1 d . . .
H35A H 1.0912 0.5172 0.9141 0.024 Uiso 1 1 calc R . .
C36 C 0.9834(3) 0.47260(11) 0.85847(9) 0.0194(5) Uani 1 1 d . . .
H36A H 1.0602 0.4495 0.8554 0.023 Uiso 1 1 calc R . .
C37 C 0.9145(3) 0.59571(11) 0.93625(9) 0.0220(6) Uani 1 1 d . . .
C41 C 0.5438(3) 0.54618(10) 0.78557(8) 0.0160(5) Uani 1 1 d . . .
C42 C 0.3970(3) 0.54179(10) 0.77141(9) 0.0167(5) Uani 1 1 d . . .
C43 C 0.3176(3) 0.58646(11) 0.75002(9) 0.0213(6) Uani 1 1 d . . .
C44 C 0.3922(3) 0.63463(11) 0.74560(9) 0.0221(6) Uani 1 1 d . . .
H44A H 0.3410 0.6658 0.7319 0.027 Uiso 1 1 calc R . .
C45 C 0.5380(3) 0.64017(10) 0.75998(9) 0.0190(5) Uani 1 1 d . B .
C46 C 0.6133(3) 0.59524(10) 0.77948(9) 0.0172(5) Uani 1 1 d . . .
H46A H 0.7122 0.5975 0.7888 0.021 Uiso 1 1 calc R . .
C47 C 0.1600(3) 0.58116(13) 0.73197(11) 0.0295(7) Uani 1 1 d . . .
C48 C 0.6126(3) 0.69506(11) 0.75497(10) 0.0249(6) Uani 1 1 d . . .
C51 C 0.3921(3) 0.39513(10) 0.67515(9) 0.0199(6) Uani 1 1 d . . .
C52 C 0.4731(3) 0.44082(10) 0.66882(8) 0.0157(5) Uani 1 1 d . . .
C53 C 0.4930(3) 0.45841(11) 0.62223(9) 0.0185(5) Uani 1 1 d . . .
C54 C 0.4325(3) 0.42558(11) 0.58336(9) 0.0232(6) Uani 1 1 d . . .
H54A H 0.4422 0.4363 0.5513 0.028 Uiso 1 1 calc R . .
C55 C 0.3579(3) 0.37735(11) 0.58903(10) 0.0249(6) Uani 1 1 d . . .
C56 C 0.3353(3) 0.36267(11) 0.63537(10) 0.0258(6) Uani 1 1 d . . .
H56A H 0.2820 0.3310 0.6398 0.031 Uiso 1 1 calc R . .
C57 C 0.5762(3) 0.51070(11) 0.61680(9) 0.0213(6) Uani 1 1 d . . .
C58 C 0.3052(4) 0.34164(13) 0.54368(11) 0.0352(8) Uani 1 1 d . . .
C61 C 0.3892(3) 0.55547(14) 0.89982(12) 0.0333(7) Uani 1 1 d . . .
H61A H 0.3834 0.5283 0.8751 0.040 Uiso 1 1 calc R . .
C62 C 0.4014(4) 0.61009(14) 0.88804(12) 0.0355(7) Uani 1 1 d . . .
H62A H 0.4048 0.6206 0.8554 0.043 Uiso 1 1 calc R . .
C63 C 0.4085(4) 0.64941(14) 0.92453(14) 0.0421(8) Uani 1 1 d . . .
H63A H 0.4172 0.6871 0.9169 0.051 Uiso 1 1 calc R . .
C64 C 0.4031(4) 0.63360(16) 0.97204(14) 0.0458(10) Uani 1 1 d . . .
H64A H 0.4071 0.6606 0.9968 0.055 Uiso 1 1 calc R . .
C65 C 0.3919(4) 0.57931(16) 0.98363(12) 0.0415(8) Uani 1 1 d . . .
H65A H 0.3885 0.5688 1.0163 0.050 Uiso 1 1 calc R . .
C66 C 0.3855(4) 0.54017(14) 0.94751(12) 0.0357(7) Uani 1 1 d . . .
H66A H 0.3786 0.5025 0.9554 0.043 Uiso 1 1 calc R . .
C71 C 0.1044(7) 0.5216(3) 0.5383(3) 0.097(2) Uani 1 1 d . . .
H71A H 0.1722 0.5373 0.5633 0.117 Uiso 1 1 calc R . .
C72 C 0.0054(11) 0.4874(4) 0.5521(4) 0.158(4) Uani 1 1 d . . .
H72A H 0.0060 0.4773 0.5851 0.189 Uiso 1 1 calc R . .
C73 C -0.1113(9) 0.4658(3) 0.5079(5) 0.148(4) Uani 1 1 d . . .
H73A H -0.1863 0.4438 0.5148 0.177 Uiso 1 1 calc R . .
C171 C 0.1768(3) 0.32505(12) 0.85438(9) 0.0224(6) Uani 1 1 d . . .
H17A H 0.1839 0.2876 0.8422 0.034 Uiso 1 1 calc R . .
H17B H 0.1898 0.3513 0.8288 0.034 Uiso 1 1 calc R . .
H17C H 0.0842 0.3304 0.8633 0.034 Uiso 1 1 calc R . .
C172 C 0.2805(3) 0.39290(11) 0.91913(9) 0.0197(5) Uani 1 1 d . . .
H17D H 0.3535 0.3982 0.9479 0.029 Uiso 1 1 calc R . .
H17E H 0.1881 0.3984 0.9282 0.029 Uiso 1 1 calc R . .
H17F H 0.2937 0.4194 0.8938 0.029 Uiso 1 1 calc R . .
C173 C 0.2630(3) 0.29453(11) 0.93967(9) 0.0216(6) Uani 1 1 d . . .
H17G H 0.2682 0.2567 0.9283 0.032 Uiso 1 1 calc R . .
H17H H 0.1696 0.3015 0.9474 0.032 Uiso 1 1 calc R . .
H17I H 0.3339 0.3002 0.9690 0.032 Uiso 1 1 calc R . .
C181 C 0.9040(3) 0.23175(12) 0.90868(12) 0.0304(7) Uani 1 1 d . . .
H18A H 0.9522 0.2670 0.9153 0.046 Uiso 1 1 calc R . .
H18B H 0.8904 0.2240 0.8736 0.046 Uiso 1 1 calc R . .
H18C H 0.9607 0.2026 0.9266 0.046 Uiso 1 1 calc R . .
C182 C 0.6893(3) 0.17826(11) 0.91411(11) 0.0279(6) Uani 1 1 d . . .
H18D H 0.5976 0.1787 0.9244 0.042 Uiso 1 1 calc R . .
H18E H 0.7477 0.1495 0.9320 0.042 Uiso 1 1 calc R . .
H18F H 0.6769 0.1709 0.8790 0.042 Uiso 1 1 calc R . .
C183 C 0.7855(4) 0.24464(13) 0.98041(10) 0.0343(7) Uani 1 1 d . . .
H18G H 0.8311 0.2803 0.9875 0.051 Uiso 1 1 calc R . .
H18H H 0.8455 0.2157 0.9972 0.051 Uiso 1 1 calc R . .
H18I H 0.6953 0.2446 0.9918 0.051 Uiso 1 1 calc R . .
C271 C 0.9728(7) 0.3089(3) 0.6412(2) 0.0413(12) Uani 0.560(3) 1 d P A 1
H27A H 1.0453 0.2835 0.6569 0.062 Uiso 0.560(3) 1 calc PR A 1
H27B H 1.0105 0.3462 0.6430 0.062 Uiso 0.560(3) 1 calc PR A 1
H27C H 0.9434 0.2985 0.6069 0.062 Uiso 0.560(3) 1 calc PR A 1
C272 C 0.7127(7) 0.3139(2) 0.6304(2) 0.0384(11) Uani 0.560(3) 1 d P A 1
H27D H 0.6362 0.2960 0.6434 0.058 Uiso 0.560(3) 1 calc PR A 1
H27E H 0.7219 0.2972 0.5991 0.058 Uiso 0.560(3) 1 calc PR A 1
H27F H 0.6922 0.3530 0.6257 0.058 Uiso 0.560(3) 1 calc PR A 1
C273 C 0.8441(8) 0.2445(2) 0.6871(2) 0.0402(12) Uani 0.560(3) 1 d P A 1
H27G H 0.8453 0.2455 0.7224 0.060 Uiso 0.560(3) 1 calc PR A 1
H27H H 0.9254 0.2239 0.6804 0.060 Uiso 0.560(3) 1 calc PR A 1
H27I H 0.7578 0.2268 0.6708 0.060 Uiso 0.560(3) 1 calc PR A 1
C274 C 0.7254(9) 0.2729(3) 0.6579(3) 0.0413(12) Uani 0.440(3) 1 d P A 2
H27J H 0.7239 0.2488 0.6860 0.062 Uiso 0.440(3) 1 calc PR A 2
H27K H 0.7255 0.2506 0.6286 0.062 Uiso 0.440(3) 1 calc PR A 2
H27L H 0.6422 0.2965 0.6532 0.062 Uiso 0.440(3) 1 calc PR A 2
C275 C 0.9874(9) 0.2755(3) 0.6747(3) 0.0384(11) Uani 0.440(3) 1 d P A 2
H27M H 0.9905 0.2505 0.7024 0.058 Uiso 0.440(3) 1 calc PR A 2
H27N H 1.0655 0.3015 0.6815 0.058 Uiso 0.440(3) 1 calc PR A 2
H27O H 0.9949 0.2544 0.6453 0.058 Uiso 0.440(3) 1 calc PR A 2
C276 C 0.8525(10) 0.3470(3) 0.6203(3) 0.0402(12) Uani 0.440(3) 1 d P A 2
H27P H 0.8577 0.3851 0.6314 0.060 Uiso 0.440(3) 1 calc PR A 2
H27Q H 0.7668 0.3416 0.5962 0.060 Uiso 0.440(3) 1 calc PR A 2
H27R H 0.9343 0.3385 0.6052 0.060 Uiso 0.440(3) 1 calc PR A 2
C371 C 1.0096(4) 0.63703(13) 0.91604(11) 0.0316(7) Uani 1 1 d . . .
H37A H 0.9636 0.6495 0.8837 0.047 Uiso 1 1 calc R . .
H37B H 1.0989 0.6194 0.9134 0.047 Uiso 1 1 calc R . .
H37C H 1.0269 0.6685 0.9381 0.047 Uiso 1 1 calc R . .
C372 C 0.9880(4) 0.57635(13) 0.98720(10) 0.0313(7) Uani 1 1 d . . .
H37D H 0.9279 0.5500 1.0003 0.047 Uiso 1 1 calc R . .
H37E H 1.0054 0.6079 1.0092 0.047 Uiso 1 1 calc R . .
H37F H 1.0773 0.5589 0.9844 0.047 Uiso 1 1 calc R . .
C373 C 0.7776(3) 0.62390(12) 0.94195(10) 0.0277(6) Uani 1 1 d . . .
H37G H 0.7296 0.6367 0.9100 0.042 Uiso 1 1 calc R . .
H37H H 0.7980 0.6552 0.9641 0.042 Uiso 1 1 calc R . .
H37I H 0.7174 0.5979 0.9555 0.042 Uiso 1 1 calc R . .
C471 C 0.0969(4) 0.63334(16) 0.70602(16) 0.0489(10) Uani 1 1 d . . .
H47A H 0.1419 0.6408 0.6778 0.073 Uiso 1 1 calc R . .
H47B H 0.1124 0.6643 0.7287 0.073 Uiso 1 1 calc R . .
H47C H -0.0040 0.6282 0.6950 0.073 Uiso 1 1 calc R . .
C472 C 0.1313(3) 0.53420(15) 0.69460(11) 0.0357(8) Uani 1 1 d . . .
H47D H 0.1700 0.5000 0.7098 0.054 Uiso 1 1 calc R . .
H47E H 0.1758 0.5425 0.6664 0.054 Uiso 1 1 calc R . .
H47F H 0.0300 0.5302 0.6839 0.054 Uiso 1 1 calc R . .
C473 C 0.0864(3) 0.57035(13) 0.77583(12) 0.0328(7) Uani 1 1 d . . .
H47G H 0.1248 0.5370 0.7928 0.049 Uiso 1 1 calc R . .
H47H H -0.0144 0.5656 0.7643 0.049 Uiso 1 1 calc R . .
H47I H 0.1019 0.6015 0.7984 0.049 Uiso 1 1 calc R . .
C481 C 0.5196(5) 0.73694(18) 0.7247(2) 0.0493(13) Uani 0.780(5) 1 d P B 1
H48A H 0.4352 0.7429 0.7390 0.074 Uiso 0.780(5) 1 calc PR B 1
H48B H 0.4929 0.7234 0.6912 0.074 Uiso 0.780(5) 1 calc PR B 1
H48C H 0.5707 0.7716 0.7245 0.074 Uiso 0.780(5) 1 calc PR B 1
C482 C 0.7423(5) 0.68581(18) 0.7335(2) 0.0521(14) Uani 0.780(5) 1 d P B 1
H48D H 0.8023 0.6589 0.7533 0.078 Uiso 0.780(5) 1 calc PR B 1
H48E H 0.7932 0.7204 0.7331 0.078 Uiso 0.780(5) 1 calc PR B 1
H48F H 0.7161 0.6720 0.7001 0.078 Uiso 0.780(5) 1 calc PR B 1
C483 C 0.6506(9) 0.7189(2) 0.80673(18) 0.069(2) Uani 0.780(5) 1 d P B 1
H48G H 0.5648 0.7249 0.8202 0.104 Uiso 0.780(5) 1 calc PR B 1
H48H H 0.6996 0.7539 0.8054 0.104 Uiso 0.780(5) 1 calc PR B 1
H48I H 0.7116 0.6932 0.8276 0.104 Uiso 0.780(5) 1 calc PR B 1
C484 C 0.7721(19) 0.6933(7) 0.7715(8) 0.0493(13) Uani 0.220(5) 1 d P B 2
H48J H 0.8133 0.6679 0.7506 0.074 Uiso 0.220(5) 1 calc PR B 2
H48K H 0.7938 0.6808 0.8055 0.074 Uiso 0.220(5) 1 calc PR B 2
H48L H 0.8111 0.7300 0.7689 0.074 Uiso 0.220(5) 1 calc PR B 2
C485 C 0.568(2) 0.7357(7) 0.7869(9) 0.0521(14) Uani 0.220(5) 1 d P B 2
H48M H 0.6159 0.7704 0.7834 0.078 Uiso 0.220(5) 1 calc PR B 2
H48N H 0.5910 0.7231 0.8209 0.078 Uiso 0.220(5) 1 calc PR B 2
H48O H 0.4663 0.7410 0.7781 0.078 Uiso 0.220(5) 1 calc PR B 2
C486 C 0.580(3) 0.7138(8) 0.7011(6) 0.069(2) Uani 0.220(5) 1 d P B 2
H48P H 0.6089 0.6853 0.6801 0.104 Uiso 0.220(5) 1 calc PR B 2
H48Q H 0.6311 0.7478 0.6972 0.104 Uiso 0.220(5) 1 calc PR B 2
H48R H 0.4790 0.7204 0.6917 0.104 Uiso 0.220(5) 1 calc PR B 2
C571 C 0.5778(4) 0.52382(13) 0.56278(10) 0.0356(8) Uani 1 1 d . . .
H57A H 0.6208 0.4933 0.5478 0.053 Uiso 1 1 calc R . .
H57B H 0.6322 0.5573 0.5605 0.053 Uiso 1 1 calc R . .
H57C H 0.4816 0.5292 0.5456 0.053 Uiso 1 1 calc R . .
C572 C 0.7277(3) 0.50420(14) 0.64327(11) 0.0327(7) Uani 1 1 d . . .
H57D H 0.7710 0.4730 0.6295 0.049 Uiso 1 1 calc R . .
H57E H 0.7285 0.4979 0.6781 0.049 Uiso 1 1 calc R . .
H57F H 0.7804 0.5376 0.6391 0.049 Uiso 1 1 calc R . .
C573 C 0.5079(3) 0.55969(11) 0.63834(10) 0.0263(6) Uani 1 1 d . . .
H57G H 0.5049 0.5527 0.6729 0.039 Uiso 1 1 calc R . .
H57H H 0.4123 0.5648 0.6204 0.039 Uiso 1 1 calc R . .
H57I H 0.5630 0.5928 0.6355 0.039 Uiso 1 1 calc R . .
C581 C 0.2394(5) 0.28805(14) 0.55689(12) 0.0526(12) Uani 1 1 d . . .
H58A H 0.1586 0.2962 0.5725 0.079 Uiso 1 1 calc R . .
H58B H 0.3088 0.2671 0.5794 0.079 Uiso 1 1 calc R . .
H58C H 0.2087 0.2666 0.5272 0.079 Uiso 1 1 calc R . .
C582 C 0.4307(5) 0.32835(16) 0.51868(13) 0.0517(11) Uani 1 1 d . . .
H58D H 0.3992 0.3058 0.4897 0.078 Uiso 1 1 calc R . .
H58E H 0.5015 0.3083 0.5415 0.078 Uiso 1 1 calc R . .
H58F H 0.4713 0.3625 0.5089 0.078 Uiso 1 1 calc R . .
C583 C 0.1953(4) 0.37321(15) 0.50826(11) 0.0469(10) Uani 1 1 d . . .
H58G H 0.1150 0.3815 0.5241 0.070 Uiso 1 1 calc R . .
H58H H 0.1643 0.3509 0.4790 0.070 Uiso 1 1 calc R . .
H58I H 0.2362 0.4075 0.4989 0.070 Uiso 1 1 calc R . .

loop_
_atom_site_aniso_label
_atom_site_aniso_U_11
_atom_site_aniso_U_22
_atom_site_aniso_U_33
_atom_site_aniso_U_23
_atom_site_aniso_U_13
_atom_site_aniso_U_12
Mo 0.01702(12) 0.01326(10) 0.01142(9) 0.00140(7) 0.00372(8) -0.00017(8)
O1 0.0182(10) 0.0152(8) 0.0120(7) 0.0030(6) 0.0033(7) -0.0006(7)
N1 0.0160(12) 0.0127(10) 0.0184(10) -0.0005(8) 0.0046(9) 0.0006(8)
N2 0.0159(12) 0.0146(10) 0.0134(9) 0.0013(8) 0.0031(9) 0.0013(8)
O2 0.0183(10) 0.0164(9) 0.0191(8) 0.0010(7) 0.0046(8) 0.0012(7)
O3 0.0317(12) 0.0165(9) 0.0155(8) -0.0010(7) 0.0056(8) -0.0067(8)
O4 0.0172(10) 0.0166(9) 0.0122(8) 0.0011(6) 0.0032(7) -0.0003(7)
C11 0.0192(15) 0.0109(11) 0.0150(11) -0.0015(9) 0.0038(11) -0.0034(9)
C12 0.0161(14) 0.0123(11) 0.0114(10) 0.0000(9) 0.0009(10) -0.0018(9)
C13 0.0172(15) 0.0153(12) 0.0132(11) -0.0021(9) 0.0018(11) -0.0034(9)
C14 0.0203(15) 0.0154(12) 0.0146(11) 0.0007(9) 0.0032(11) -0.0021(10)
C15 0.0196(15) 0.0138(12) 0.0170(11) -0.0029(9) -0.0017(11) -0.0012(10)
C16 0.0124(14) 0.0165(12) 0.0192(11) -0.0016(9) 0.0020(11) -0.0013(9)
C17 0.0177(15) 0.0176(12) 0.0149(11) 0.0035(9) 0.0032(11) -0.0018(10)
C18 0.0199(16) 0.0183(13) 0.0220(13) 0.0019(10) 0.0000(12) 0.0021(10)
C21 0.0184(15) 0.0152(12) 0.0173(11) 0.0050(9) 0.0035(11) 0.0029(9)
C22 0.0132(14) 0.0180(12) 0.0192(11) 0.0046(10) 0.0071(11) 0.0051(9)
C23 0.0193(15) 0.0156(12) 0.0242(13) -0.0003(10) 0.0054(12) 0.0006(10)
C24 0.0200(15) 0.0211(13) 0.0216(12) -0.0014(10) 0.0052(12) 0.0034(10)
C25 0.0187(15) 0.0249(14) 0.0247(13) 0.0030(11) 0.0106(13) 0.0022(10)
C26 0.0173(15) 0.0207(13) 0.0226(13) 0.0037(10) 0.0059(12) -0.0005(10)
C27 0.0282(18) 0.0349(17) 0.0267(14) -0.0107(12) 0.0090(14) 0.0050(13)
C31 0.0199(15) 0.0160(12) 0.0138(11) 0.0055(9) 0.0046(11) 0.0003(10)
C32 0.0153(14) 0.0164(12) 0.0144(11) 0.0051(9) 0.0011(11) -0.0032(9)
C33 0.0182(15) 0.0183(12) 0.0160(11) 0.0036(9) 0.0042(11) 0.0012(10)
C34 0.0212(16) 0.0210(13) 0.0138(11) 0.0033(10) 0.0048(11) -0.0018(10)
C35 0.0166(15) 0.0251(14) 0.0175(12) 0.0024(10) -0.0007(11) -0.0009(10)
C36 0.0186(15) 0.0206(13) 0.0194(12) 0.0047(10) 0.0048(11) 0.0021(10)
C37 0.0243(17) 0.0253(14) 0.0157(12) -0.0017(10) 0.0012(12) -0.0009(11)
C41 0.0198(15) 0.0167(12) 0.0109(10) 0.0006(9) 0.0014(10) 0.0032(10)
C42 0.0218(15) 0.0148(12) 0.0145(11) -0.0005(9) 0.0059(11) 0.0012(10)
C43 0.0210(16) 0.0263(14) 0.0181(12) 0.0046(10) 0.0078(12) 0.0049(11)
C44 0.0248(17) 0.0205(13) 0.0227(13) 0.0073(10) 0.0089(12) 0.0088(11)
C45 0.0253(16) 0.0185(13) 0.0142(11) 0.0005(9) 0.0061(11) 0.0019(11)
C46 0.0196(15) 0.0194(13) 0.0125(11) -0.0009(9) 0.0026(11) 0.0000(10)
C47 0.0182(16) 0.0351(16) 0.0362(16) 0.0165(13) 0.0074(14) 0.0045(12)
C48 0.0349(19) 0.0162(13) 0.0225(13) 0.0024(10) 0.0021(13) -0.0029(11)
C51 0.0297(17) 0.0173(12) 0.0142(11) -0.0001(10) 0.0078(12) 0.0014(11)
C52 0.0201(15) 0.0164(12) 0.0110(10) -0.0023(9) 0.0040(10) 0.0031(10)
C53 0.0183(15) 0.0201(13) 0.0180(12) 0.0000(10) 0.0056(11) -0.0002(10)
C54 0.0311(17) 0.0264(15) 0.0134(11) 0.0010(10) 0.0075(12) -0.0011(12)
C55 0.0343(18) 0.0210(14) 0.0199(13) -0.0039(11) 0.0057(13) -0.0026(12)
C56 0.0378(19) 0.0185(13) 0.0225(13) -0.0028(11) 0.0092(13) -0.0072(12)
C57 0.0240(16) 0.0261(14) 0.0137(12) 0.0010(10) 0.0026(11) -0.0068(11)
C58 0.056(2) 0.0294(16) 0.0223(14) -0.0106(12) 0.0117(15) -0.0134(15)
C61 0.0257(18) 0.0411(18) 0.0324(15) -0.0130(13) 0.0026(14) -0.0025(13)
C62 0.0268(19) 0.0460(19) 0.0345(16) -0.0012(14) 0.0076(15) 0.0008(14)
C63 0.026(2) 0.0355(18) 0.062(2) -0.0091(16) -0.0023(18) 0.0046(14)
C64 0.024(2) 0.059(2) 0.049(2) -0.0317(18) -0.0085(17) 0.0121(16)
C65 0.0253(19) 0.069(3) 0.0276(15) -0.0089(15) -0.0025(15) 0.0063(16)
C66 0.0270(19) 0.0409(18) 0.0370(16) -0.0037(14) -0.0003(15) -0.0028(14)
C71 0.059(4) 0.141(6) 0.090(4) -0.061(4) 0.007(3) 0.022(4)
C72 0.146(8) 0.137(7) 0.222(11) -0.074(7) 0.123(9) -0.018(6)
C73 0.102(6) 0.124(6) 0.247(12) -0.027(8) 0.112(8) 0.022(5)
C171 0.0176(15) 0.0296(15) 0.0197(12) 0.0032(11) 0.0026(12) -0.0044(11)
C172 0.0184(15) 0.0242(14) 0.0169(11) 0.0014(10) 0.0046(11) 0.0016(10)
C173 0.0190(15) 0.0263(14) 0.0206(12) 0.0054(11) 0.0061(12) -0.0017(11)
C181 0.0220(17) 0.0261(15) 0.0417(17) 0.0076(13) 0.0017(14) 0.0054(12)
C182 0.0267(17) 0.0186(14) 0.0380(16) 0.0054(12) 0.0042(14) 0.0008(11)
C183 0.037(2) 0.0377(18) 0.0239(14) 0.0017(12) -0.0055(14) 0.0115(14)
C271 0.043(3) 0.042(3) 0.044(3) -0.021(2) 0.020(2) -0.005(2)
C272 0.047(3) 0.036(3) 0.035(2) -0.014(2) 0.015(2) 0.007(2)
C273 0.061(4) 0.027(2) 0.034(2) -0.0121(18) 0.012(2) 0.003(2)
C274 0.043(3) 0.042(3) 0.044(3) -0.021(2) 0.020(2) -0.005(2)
C275 0.047(3) 0.036(3) 0.035(2) -0.014(2) 0.015(2) 0.007(2)
C276 0.061(4) 0.027(2) 0.034(2) -0.0121(18) 0.012(2) 0.003(2)
C371 0.0323(19) 0.0324(16) 0.0300(15) -0.0067(12) 0.0051(14) -0.0095(13)
C372 0.034(2) 0.0388(17) 0.0186(13) -0.0047(12) -0.0024(13) 0.0040(13)
C373 0.0281(18) 0.0298(15) 0.0237(13) -0.0094(11) 0.0001(13) 0.0003(12)
C471 0.0175(18) 0.053(2) 0.075(3) 0.038(2) 0.0054(18) 0.0082(15)
C472 0.0183(18) 0.060(2) 0.0264(15) 0.0098(14) -0.0017(14) -0.0053(14)
C473 0.0256(17) 0.0314(16) 0.0456(18) 0.0094(14) 0.0180(15) 0.0082(12)
C481 0.040(3) 0.026(2) 0.080(3) 0.026(2) 0.005(3) -0.0039(18)
C482 0.044(3) 0.023(2) 0.097(4) 0.012(2) 0.031(3) -0.0048(18)
C483 0.125(6) 0.041(3) 0.038(2) -0.005(2) 0.002(3) -0.040(3)
C484 0.040(3) 0.026(2) 0.080(3) 0.026(2) 0.005(3) -0.0039(18)
C485 0.044(3) 0.023(2) 0.097(4) 0.012(2) 0.031(3) -0.0048(18)
C486 0.125(6) 0.041(3) 0.038(2) -0.005(2) 0.002(3) -0.040(3)
C571 0.049(2) 0.0387(18) 0.0199(14) 0.0037(12) 0.0087(14) -0.0200(15)
C572 0.0254(18) 0.0440(18) 0.0298(15) 0.0028(13) 0.0082(14) -0.0094(14)
C573 0.0351(18) 0.0192(13) 0.0238(13) 0.0034(11) 0.0033(13) -0.0049(12)
C581 0.096(3) 0.0359(19) 0.0289(16) -0.0161(14) 0.018(2) -0.031(2)
C582 0.078(3) 0.045(2) 0.0365(18) -0.0241(16) 0.022(2) -0.0152(19)
C583 0.064(3) 0.048(2) 0.0245(15) -0.0083(14) -0.0027(17) -0.0215(19)

loop_
_atom_type_symbol
_atom_type_description
_atom_type_scat_dispersion_real
_atom_type_scat_dispersion_imag
_atom_type_scat_source
C C 0.0181 0.0091 'International Tables Vol C Tables 4.2.6.8 and 6.1.1.4'
H H 0.0000 0.0000 'International Tables Vol C Tables 4.2.6.8 and 6.1.1.4'
N N 0.0311 0.0180 'International Tables Vol C Tables 4.2.6.8 and 6.1.1.4'
O O 0.0492 0.0322 'International Tables Vol C Tables 4.2.6.8 and 6.1.1.4'
Mo Mo -0.0483 2.7339 'International Tables Vol C Tables 4.2.6.8 and 6.1.1.4'

loop_
_geom_angle_atom_site_label_1
_geom_angle_atom_site_label_2
_geom_angle_atom_site_label_3
_geom_angle
_geom_angle_site_symmetry_1
O4 Mo N1 109.15(8) .
O4 Mo N2 84.52(8) .
N1 Mo N2 88.45(9) .
O4 Mo O2 96.26(7) .
N1 Mo O2 151.42(8) .
N2 Mo O2 81.00(8) .
O4 Mo O1 165.98(7) .
N1 Mo O1 74.80(8) .
N2 Mo O1 109.25(7) .
O2 Mo O1 83.70(7) .
O4 Mo O3 76.87(7) .
N1 Mo O3 96.49(8) .
N2 Mo O3 161.35(8) .
O2 Mo O3 101.97(8) .
O1 Mo O3 89.40(7) .
C12 O1 Mo 119.71(15) .
C11 N1 C22 125.3(2) .
C11 N1 Mo 121.94(18) .
C22 N1 Mo 112.75(15) .
C41 N2 C32 119.1(2) .
C41 N2 Mo 106.52(16) .
C32 N2 Mo 134.25(16) .
C42 O2 Mo 105.82(15) .
C51 O3 Mo 116.21(16) .
C52 O4 Mo 119.51(15) .
N1 C11 C16 128.2(2) .
N1 C11 C12 109.2(2) .
C16 C11 C12 122.5(2) .
O1 C12 C11 114.2(2) .
O1 C12 C13 125.6(2) .
C11 C12 C13 120.2(2) .
C14 C13 C12 115.5(2) .
C14 C13 C17 124.1(2) .
C12 C13 C17 120.4(2) .
C13 C14 C15 124.8(2) .
C13 C14 H14A 117.6 .
C15 C14 H14A 117.6 .
C16 C15 C14 118.6(2) .
C16 C15 C18 122.5(2) .
C14 C15 C18 118.8(2) .
C15 C16 C11 118.3(2) .
C15 C16 H16A 120.8 .
C11 C16 H16A 120.8 .
C13 C17 C171 110.6(2) .
C13 C17 C173 111.6(2) .
C171 C17 C173 108.3(2) .
C13 C17 C172 108.9(2) .
C171 C17 C172 110.2(2) .
C173 C17 C172 107.3(2) .
C181 C18 C183 108.4(3) .
C181 C18 C15 111.6(2) .
C183 C18 C15 110.3(2) .
C181 C18 C182 107.8(2) .
C183 C18 C182 109.3(2) .
C15 C18 C182 109.4(2) .
C26 C21 C22 116.2(2) .
C26 C21 C31 120.1(2) .
C22 C21 C31 123.6(2) .
C23 C22 C21 122.2(2) .
C23 C22 N1 118.7(2) .
C21 C22 N1 119.0(2) .
C24 C23 C22 121.1(3) .
C24 C23 H23A 119.5 .
C22 C23 H23A 119.5 .
C23 C24 C25 117.1(2) .
C23 C24 C27 120.8(3) .
C25 C24 C27 122.1(2) .
C26 C25 C24 121.5(2) .
C26 C25 H25A 119.2 .
C24 C25 H25A 119.2 .
C25 C26 C21 121.9(3) .
C25 C26 H26A 119.1 .
C21 C26 H26A 119.1 .
C274 C27 C275 115.3(5) .
C271 C27 C272 110.8(4) .
C274 C27 C24 113.4(3) .
C271 C27 C24 115.7(3) .
C275 C27 C24 107.3(3) .
C272 C27 C24 110.1(3) .
C271 C27 C273 106.5(4) .
C272 C27 C273 104.9(4) .
C24 C27 C273 108.2(3) .
C274 C27 C276 109.6(5) .
C275 C27 C276 106.7(5) .
C24 C27 C276 103.7(3) .
C36 C31 C32 116.9(2) .
C36 C31 C21 117.3(2) .
C32 C31 C21 125.7(2) .
C33 C32 C31 119.5(2) .
C33 C32 N2 117.1(2) .
C31 C32 N2 123.3(2) .
C34 C33 C32 122.9(2) .
C34 C33 H33A 118.6 .
C32 C33 H33A 118.6 .
C33 C34 C35 117.2(2) .
C33 C34 C37 121.6(2) .
C35 C34 C37 121.0(3) .
C36 C35 C34 120.7(3) .
C36 C35 H35A 119.7 .
C34 C35 H35A 119.7 .
C35 C36 C31 122.8(3) .
C35 C36 H36A 118.6 .
C31 C36 H36A 118.6 .
C373 C37 C34 112.4(2) .
C373 C37 C371 109.2(2) .
C34 C37 C371 107.3(2) .
C373 C37 C372 108.2(2) .
C34 C37 C372 110.6(2) .
C371 C37 C372 109.0(3) .
C46 C41 N2 125.2(3) .
C46 C41 C42 120.9(2) .
N2 C41 C42 113.7(2) .
O2 C42 C43 123.2(2) .
O2 C42 C41 116.1(2) .
C43 C42 C41 120.6(2) .
C44 C43 C42 115.9(3) .
C44 C43 C47 123.1(2) .
C42 C43 C47 121.0(3) .
C43 C44 C45 124.5(2) .
C43 C44 H44A 117.8 .
C45 C44 H44A 117.8 .
C46 C45 C44 118.2(2) .
C46 C45 C48 120.3(3) .
C44 C45 C48 121.5(2) .
C45 C46 C41 119.8(3) .
C45 C46 H46A 120.1 .
C41 C46 H46A 120.1 .
C43 C47 C471 112.2(3) .
C43 C47 C473 109.2(3) .
C471 C47 C473 108.2(3) .
C43 C47 C472 109.7(2) .
C471 C47 C472 106.9(3) .
C473 C47 C472 110.7(3) .
C482 C48 C481 109.8(3) .
C485 C48 C484 103.3(12) .
C482 C48 C483 110.5(4) .
C481 C48 C483 106.6(4) .
C485 C48 C45 110.2(7) .
C482 C48 C45 110.1(3) .
C481 C48 C45 113.2(3) .
C484 C48 C45 114.4(6) .
C483 C48 C45 106.5(3) .
C485 C48 C486 111.0(13) .
C484 C48 C486 108.9(13) .
C45 C48 C486 109.0(7) .
O3 C51 C52 114.3(2) .
O3 C51 C56 125.1(2) .
C52 C51 C56 120.6(2) .
O4 C52 C51 113.1(2) .
O4 C52 C53 124.9(2) .
C51 C52 C53 122.0(2) .
C54 C53 C52 115.6(2) .
C54 C53 C57 124.2(2) .
C52 C53 C57 120.2(2) .
C53 C54 C55 123.5(2) .
C53 C54 H54A 118.3 .
C55 C54 H54A 118.3 .
C56 C55 C54 119.1(2) .
C56 C55 C58 121.9(3) .
C54 C55 C58 119.0(2) .
C55 C56 C51 119.0(3) .
C55 C56 H56A 120.5 .
C51 C56 H56A 120.5 .
C53 C57 C572 110.1(2) .
C53 C57 C573 109.9(2) .
C572 C57 C573 109.6(2) .
C53 C57 C571 111.4(2) .
C572 C57 C571 108.6(2) .
C573 C57 C571 107.3(2) .
C583 C58 C581 108.3(3) .
C583 C58 C582 109.4(3) .
C581 C58 C582 108.9(3) .
C583 C58 C55 109.6(3) .
C581 C58 C55 112.3(2) .
C582 C58 C55 108.3(3) .
C62 C61 C66 120.3(3) .
C62 C61 H61A 119.8 .
C66 C61 H61A 119.8 .
C61 C62 C63 119.3(3) .
C61 C62 H62A 120.4 .
C63 C62 H62A 120.4 .
C64 C63 C62 119.9(3) .
C64 C63 H63A 120.1 .
C62 C63 H63A 120.1 .
C65 C64 C63 120.7(3) .
C65 C64 H64A 119.7 .
C63 C64 H64A 119.7 .
C64 C65 C66 119.5(3) .
C64 C65 H65A 120.2 .
C66 C65 H65A 120.2 .
C65 C66 C61 120.3(3) .
C65 C66 H66A 119.8 .
C61 C66 H66A 119.8 .
C73 C71 C72 124.2(7) 3_566
C73 C71 H71A 117.9 3_566
C72 C71 H71A 117.9 .
C71 C72 C73 114.7(9) .
C71 C72 H72A 122.6 .
C73 C72 H72A 122.6 .
C71 C73 C72 120.9(8) 3_566
C71 C73 H73A 119.5 3_566
C72 C73 H73A 119.5 .
C17 C171 H17A 109.5 .
C17 C171 H17B 109.5 .
H17A C171 H17B 109.5 .
C17 C171 H17C 109.5 .
H17A C171 H17C 109.5 .
H17B C171 H17C 109.5 .
C17 C172 H17D 109.5 .
C17 C172 H17E 109.5 .
H17D C172 H17E 109.5 .
C17 C172 H17F 109.5 .
H17D C172 H17F 109.5 .
H17E C172 H17F 109.5 .
C17 C173 H17G 109.5 .
C17 C173 H17H 109.5 .
H17G C173 H17H 109.5 .
C17 C173 H17I 109.5 .
H17G C173 H17I 109.5 .
H17H C173 H17I 109.5 .
C18 C181 H18A 109.5 .
C18 C181 H18B 109.5 .
H18A C181 H18B 109.5 .
C18 C181 H18C 109.5 .
H18A C181 H18C 109.5 .
H18B C181 H18C 109.5 .
C18 C182 H18D 109.5 .
C18 C182 H18E 109.5 .
H18D C182 H18E 109.5 .
C18 C182 H18F 109.5 .
H18D C182 H18F 109.5 .
H18E C182 H18F 109.5 .
C18 C183 H18G 109.5 .
C18 C183 H18H 109.5 .
H18G C183 H18H 109.5 .
C18 C183 H18I 109.5 .
H18G C183 H18I 109.5 .
H18H C183 H18I 109.5 .
C27 C271 H27A 109.5 .
C27 C271 H27B 109.5 .
H27A C271 H27B 109.5 .
C27 C271 H27C 109.5 .
H27A C271 H27C 109.5 .
H27B C271 H27C 109.5 .
C27 C272 H27D 109.5 .
C27 C272 H27E 109.5 .
H27D C272 H27E 109.5 .
C27 C272 H27F 109.5 .
H27D C272 H27F 109.5 .
H27E C272 H27F 109.5 .
C27 C273 H27G 109.5 .
C27 C273 H27H 109.5 .
H27G C273 H27H 109.5 .
C27 C273 H27I 109.5 .
H27G C273 H27I 109.5 .
H27H C273 H27I 109.5 .
C27 C274 H27J 109.5 .
C27 C274 H27K 109.5 .
H27J C274 H27K 109.5 .
C27 C274 H27L 109.5 .
H27J C274 H27L 109.5 .
H27K C274 H27L 109.5 .
C27 C275 H27M 109.5 .
C27 C275 H27N 109.5 .
H27M C275 H27N 109.5 .
C27 C275 H27O 109.5 .
H27M C275 H27O 109.5 .
H27N C275 H27O 109.5 .
C27 C276 H27P 109.5 .
C27 C276 H27Q 109.5 .
H27P C276 H27Q 109.5 .
C27 C276 H27R 109.5 .
H27P C276 H27R 109.5 .
H27Q C276 H27R 109.5 .
C37 C371 H37A 109.5 .
C37 C371 H37B 109.5 .
H37A C371 H37B 109.5 .
C37 C371 H37C 109.5 .
H37A C371 H37C 109.5 .
H37B C371 H37C 109.5 .
C37 C372 H37D 109.5 .
C37 C372 H37E 109.5 .
H37D C372 H37E 109.5 .
C37 C372 H37F 109.5 .
H37D C372 H37F 109.5 .
H37E C372 H37F 109.5 .
C37 C373 H37G 109.5 .
C37 C373 H37H 109.5 .
H37G C373 H37H 109.5 .
C37 C373 H37I 109.5 .
H37G C373 H37I 109.5 .
H37H C373 H37I 109.5 .
C47 C471 H47A 109.5 .
C47 C471 H47B 109.5 .
H47A C471 H47B 109.5 .
C47 C471 H47C 109.5 .
H47A C471 H47C 109.5 .
H47B C471 H47C 109.5 .
C47 C472 H47D 109.5 .
C47 C472 H47E 109.5 .
H47D C472 H47E 109.5 .
C47 C472 H47F 109.5 .
H47D C472 H47F 109.5 .
H47E C472 H47F 109.5 .
C47 C473 H47G 109.5 .
C47 C473 H47H 109.5 .
H47G C473 H47H 109.5 .
C47 C473 H47I 109.5 .
H47G C473 H47I 109.5 .
H47H C473 H47I 109.5 .
C48 C481 H48A 109.5 .
C48 C481 H48B 109.5 .
H48A C481 H48B 109.5 .
C48 C481 H48C 109.5 .
H48A C481 H48C 109.5 .
H48B C481 H48C 109.5 .
C48 C482 H48D 109.5 .
C48 C482 H48E 109.5 .
H48D C482 H48E 109.5 .
C48 C482 H48F 109.5 .
H48D C482 H48F 109.5 .
H48E C482 H48F 109.5 .
C48 C483 H48G 109.5 .
C48 C483 H48H 109.5 .
H48G C483 H48H 109.5 .
C48 C483 H48I 109.5 .
H48G C483 H48I 109.5 .
H48H C483 H48I 109.5 .
C48 C484 H48J 109.5 .
C48 C484 H48K 109.5 .
H48J C484 H48K 109.5 .
C48 C484 H48L 109.5 .
H48J C484 H48L 109.5 .
H48K C484 H48L 109.5 .
C48 C485 H48M 109.5 .
C48 C485 H48N 109.5 .
H48M C485 H48N 109.5 .
C48 C485 H48O 109.5 .
H48M C485 H48O 109.5 .
H48N C485 H48O 109.5 .
C48 C486 H48P 109.5 .
C48 C486 H48Q 109.5 .
H48P C486 H48Q 109.5 .
C48 C486 H48R 109.5 .
H48P C486 H48R 109.5 .
H48Q C486 H48R 109.5 .
C57 C571 H57A 109.5 .
C57 C571 H57B 109.5 .
H57A C571 H57B 109.5 .
C57 C571 H57C 109.5 .
H57A C571 H57C 109.5 .
H57B C571 H57C 109.5 .
C57 C572 H57D 109.5 .
C57 C572 H57E 109.5 .
H57D C572 H57E 109.5 .
C57 C572 H57F 109.5 .
H57D C572 H57F 109.5 .
H57E C572 H57F 109.5 .
C57 C573 H57G 109.5 .
C57 C573 H57H 109.5 .
H57G C573 H57H 109.5 .
C57 C573 H57I 109.5 .
H57G C573 H57I 109.5 .
H57H C573 H57I 109.5 .
C58 C581 H58A 109.5 .
C58 C581 H58B 109.5 .
H58A C581 H58B 109.5 .
C58 C581 H58C 109.5 .
H58A C581 H58C 109.5 .
H58B C581 H58C 109.5 .
C58 C582 H58D 109.5 .
C58 C582 H58E 109.5 .
H58D C582 H58E 109.5 .
C58 C582 H58F 109.5 .
H58D C582 H58F 109.5 .
H58E C582 H58F 109.5 .
C58 C583 H58G 109.5 .
C58 C583 H58H 109.5 .
H58G C583 H58H 109.5 .
C58 C583 H58I 109.5 .
H58G C583 H58I 109.5 .
H58H C583 H58I 109.5 .

loop_
_geom_bond_atom_site_label_1
_geom_bond_atom_site_label_2
_geom_bond_distance
_geom_bond_site_symmetry_2
Mo O4 1.9497(16) .
Mo N1 1.963(2) .
Mo N2 1.984(2) .
Mo O2 1.9941(18) .
Mo O1 1.9952(16) .
Mo O3 2.0288(18) .
O1 C12 1.327(3) .
N1 C11 1.369(3) .
N1 C22 1.429(3) .
N2 C41 1.411(3) .
N2 C32 1.419(3) .
O2 C42 1.364(3) .
O3 C51 1.343(3) .
O4 C52 1.348(3) .
C11 C16 1.402(4) .
C11 C12 1.407(4) .
C12 C13 1.418(3) .
C13 C14 1.393(4) .
C13 C17 1.524(4) .
C14 C15 1.416(4) .
C14 H14A 0.9500 .
C15 C16 1.382(4) .
C15 C18 1.535(3) .
C16 H16A 0.9500 .
C17 C171 1.532(4) .
C17 C173 1.537(3) .
C17 C172 1.544(3) .
C18 C181 1.532(4) .
C18 C183 1.535(4) .
C18 C182 1.541(4) .
C21 C26 1.398(4) .
C21 C22 1.402(4) .
C21 C31 1.486(3) .
C22 C23 1.392(4) .
C23 C24 1.391(4) .
C23 H23A 0.9500 .
C24 C25 1.403(4) .
C24 C27 1.540(4) .
C25 C26 1.384(4) .
C25 H25A 0.9500 .
C26 H26A 0.9500 .
C27 C274 1.448(8) .
C27 C271 1.486(6) .
C27 C275 1.511(8) .
C27 C272 1.536(7) .
C27 C273 1.621(6) .
C27 C276 1.628(8) .
C31 C36 1.401(4) .
C31 C32 1.411(4) .
C32 C33 1.409(3) .
C33 C34 1.383(4) .
C33 H33A 0.9500 .
C34 C35 1.402(4) .
C34 C37 1.537(4) .
C35 C36 1.380(4) .
C35 H35A 0.9500 .
C36 H36A 0.9500 .
C37 C373 1.526(4) .
C37 C371 1.537(4) .
C37 C372 1.545(4) .
C41 C46 1.398(4) .
C41 C42 1.413(4) .
C42 C43 1.405(4) .
C43 C44 1.397(4) .
C43 C47 1.527(4) .
C44 C45 1.406(4) .
C44 H44A 0.9500 .
C45 C46 1.375(4) .
C45 C48 1.540(4) .
C46 H46A 0.9500 .
C47 C471 1.537(4) .
C47 C473 1.539(4) .
C47 C472 1.539(5) .
C48 C485 1.447(19) .
C48 C482 1.499(5) .
C48 C481 1.516(5) .
C48 C484 1.534(19) .
C48 C483 1.537(5) .
C48 C486 1.546(18) .
C51 C52 1.393(4) .
C51 C56 1.393(4) .
C52 C53 1.409(3) .
C53 C54 1.390(4) .
C53 C57 1.530(4) .
C54 C55 1.405(4) .
C54 H54A 0.9500 .
C55 C56 1.391(4) .
C55 C58 1.544(4) .
C56 H56A 0.9500 .
C57 C572 1.531(4) .
C57 C573 1.537(4) .
C57 C571 1.539(3) .
C58 C583 1.527(5) .
C58 C581 1.528(4) .
C58 C582 1.536(5) .
C61 C62 1.383(5) .
C61 C66 1.384(5) .
C61 H61A 0.9500 .
C62 C63 1.389(5) .
C62 H62A 0.9500 .
C63 C64 1.386(5) .
C63 H63A 0.9500 .
C64 C65 1.373(5) .
C64 H64A 0.9500 .
C65 C66 1.380(5) .
C65 H65A 0.9500 .
C66 H66A 0.9500 .
C71 C73 1.334(11) 3_566
C71 C72 1.376(10) .
C71 H71A 0.9500 .
C72 C73 1.605(13) .
C72 H72A 0.9500 .
C73 C71 1.334(11) 3_566
C73 H73A 0.9500 .
C171 H17A 0.9800 .
C171 H17B 0.9800 .
C171 H17C 0.9800 .
C172 H17D 0.9800 .
C172 H17E 0.9800 .
C172 H17F 0.9800 .
C173 H17G 0.9800 .
C173 H17H 0.9800 .
C173 H17I 0.9800 .
C181 H18A 0.9800 .
C181 H18B 0.9800 .
C181 H18C 0.9800 .
C182 H18D 0.9800 .
C182 H18E 0.9800 .
C182 H18F 0.9800 .
C183 H18G 0.9800 .
C183 H18H 0.9800 .
C183 H18I 0.9800 .
C271 H27A 0.9800 .
C271 H27B 0.9800 .
C271 H27C 0.9800 .
C272 H27D 0.9800 .
C272 H27E 0.9800 .
C272 H27F 0.9800 .
C273 H27G 0.9800 .
C273 H27H 0.9800 .
C273 H27I 0.9800 .
C274 H27J 0.9800 .
C274 H27K 0.9800 .
C274 H27L 0.9800 .
C275 H27M 0.9800 .
C275 H27N 0.9800 .
C275 H27O 0.9800 .
C276 H27P 0.9800 .
C276 H27Q 0.9800 .
C276 H27R 0.9800 .
C371 H37A 0.9800 .
C371 H37B 0.9800 .
C371 H37C 0.9800 .
C372 H37D 0.9800 .
C372 H37E 0.9800 .
C372 H37F 0.9800 .
C373 H37G 0.9800 .
C373 H37H 0.9800 .
C373 H37I 0.9800 .
C471 H47A 0.9800 .
C471 H47B 0.9800 .
C471 H47C 0.9800 .
C472 H47D 0.9800 .
C472 H47E 0.9800 .
C472 H47F 0.9800 .
C473 H47G 0.9800 .
C473 H47H 0.9800 .
C473 H47I 0.9800 .
C481 H48A 0.9800 .
C481 H48B 0.9800 .
C481 H48C 0.9800 .
C482 H48D 0.9800 .
C482 H48E 0.9800 .
C482 H48F 0.9800 .
C483 H48G 0.9800 .
C483 H48H 0.9800 .
C483 H48I 0.9800 .
C484 H48J 0.9800 .
C484 H48K 0.9800 .
C484 H48L 0.9800 .
C485 H48M 0.9800 .
C485 H48N 0.9800 .
C485 H48O 0.9800 .
C486 H48P 0.9800 .
C486 H48Q 0.9800 .
C486 H48R 0.9800 .
C571 H57A 0.9800 .
C571 H57B 0.9800 .
C571 H57C 0.9800 .
C572 H57D 0.9800 .
C572 H57E 0.9800 .
C572 H57F 0.9800 .
C573 H57G 0.9800 .
C573 H57H 0.9800 .
C573 H57I 0.9800 .
C581 H58A 0.9800 .
C581 H58B 0.9800 .
C581 H58C 0.9800 .
C582 H58D 0.9800 .
C582 H58E 0.9800 .
C582 H58F 0.9800 .
C583 H58G 0.9800 .
C583 H58H 0.9800 .
C583 H58I 0.9800 .
